data_2004131
loop_
_publ_author_name
'Hua, D. H.'
'Lagneau, N.'
'Park, J.-G.'
'Good, L. A.'
'Robinson, P. D.'

_publ_section_title
(1<i>S</i>,8<i>S</i>,8a<i>S</i>)-(+)-1-(<i>tert</i>-Butyldimethylsilyloxy)-8-hydroxy-1,2,3,5,6,7,8,8a-octahydro-5-indolizinone
_journal_issue 11
_journal_name_full 'Acta Crystallographica Section C'
_journal_page_first 2301
_journal_page_last 2304
_journal_paper_doi 10.1107/S0108270195004963
_journal_volume 51
_journal_year 1995
_chemical_formula_moiety 'C14 H27 N1 O3 Si1'
_chemical_formula_sum 'C14 H27 N O3 Si'
_chemical_formula_weight 285.46
_chemical_name_systematic
;
(1S,8S,8aS)-(+)-1-(t-Butyldimethylsilyloxy)-8-hydroxy-5-indolizidinone
;
_space_group_IT_number 19
_symmetry_cell_setting orthorhombic
_symmetry_space_group_name_Hall 'P 2ac 2ab'
_symmetry_space_group_name_H-M 'P 21 21 21'
_cell_angle_alpha 90.0
_cell_angle_beta 90.0
_cell_angle_gamma 90.0
_cell_formula_units_Z 4
_cell_length_a 7.203(3)
_cell_length_b 34.626(5)
_cell_length_c 7.048(1)
_cell_measurement_reflns_used 24
_cell_measurement_temperature 296
_cell_measurement_theta_max 12.7
_cell_measurement_theta_min 7.6
_cell_volume 1757.8(8)
_computing_cell_refinement 'MSC/AFC Diffractometer Control Software'
_computing_data_collection
;
MSC/AFC Diffractometer Control Software (Molecular Structure
Corporation, 1988)
;
_computing_data_reduction
;
TEXSAN PROCESS (Molecular Structure Corporation, 1985)
;
_computing_molecular_graphics 'ORTEP (Johnson, 1965) in TEXSAN'
_computing_publication_material 'TEXSAN FINISH and PLATON (Spek, 1990)'
_computing_structure_refinement 'TEXSAN LS'
_computing_structure_solution 'SHELXS86 (Sheldrick, 1985)'
_diffrn_ambient_temperature 296
_diffrn_measurement_device 'Rigaku AFC-5S'
_diffrn_measurement_method '\w scans (rate: 6\% min^-1^ in \w)'
_diffrn_radiation_monochromator graphite
_diffrn_radiation_source x-ray_tube
_diffrn_radiation_type 'Mo K\a'
_diffrn_radiation_wavelength 0.71069
_diffrn_reflns_av_R_equivalents 'none measured'
_diffrn_reflns_limit_h_max 8
_diffrn_reflns_limit_h_min 0
_diffrn_reflns_limit_k_max 41
_diffrn_reflns_limit_k_min 0
_diffrn_reflns_limit_l_max 8
_diffrn_reflns_limit_l_min 0
_diffrn_reflns_number 1861
_diffrn_reflns_theta_max 25
_diffrn_reflns_theta_min 1.75
_diffrn_standards_decay_% 0.0
_diffrn_standards_interval_count 100
_diffrn_standards_number 3
_exptl_absorpt_coefficient_mu 0.132
_exptl_absorpt_correction_type none
_exptl_crystal_colour colorless
_exptl_crystal_density_diffrn 1.079
_exptl_crystal_description prism
_exptl_crystal_F_000 624
_exptl_crystal_size_max 0.44
_exptl_crystal_size_mid 0.27
_exptl_crystal_size_min 0.19
_refine_diff_density_max 0.24
_refine_diff_density_min -0.17
_refine_ls_extinction_method none
_refine_ls_goodness_of_fit_obs 1.80
_refine_ls_matrix_type full
_refine_ls_number_parameters 172
_refine_ls_number_reflns 1028
_refine_ls_R_factor_obs 0.054
_refine_ls_shift/esd_max 0.0001
_refine_ls_structure_factor_coef F
_refine_ls_weighting_details 'w = 4F~o~^2^/\s^2^(F~o~^2^)'
_refine_ls_weighting_scheme calc
_refine_ls_wR_factor_obs 0.059
_reflns_number_observed 1028
_reflns_number_total 1861
_reflns_observed_criterion '[I>1.75\s(I)]'
_cod_data_source_file fg1075.cif
_cod_data_source_block default
_cod_depositor_comments
;
The following automatic conversions were performed:

'_refine_ls_weighting_scheme' value 'w = 4F~o~^2^/\s^2^(F~o~^2^)' was
changed to 'calc'. New tag '_refine_ls_weighting_details' was
created. The value of the new tag was set to 'w =
4F~o~^2^/\s^2^(F~o~^2^)'.

Automatic conversion script
Id: cif_fix_values 3143 2015-03-26 13:38:13Z robertas 
;
_cod_original_cell_volume 1758.0(10)
_cod_original_formula_sum 'C14 H27 N1 O3 Si1'
_cod_database_code 2004131

loop_
_symmetry_equiv_pos_as_xyz
x,y,z
-x+1/2,-y,z+1/2
x+1/2,-y+1/2,-z
-x,y+1/2,-z+1/2

loop_
_atom_site_aniso_label
_atom_site_aniso_U_11
_atom_site_aniso_U_22
_atom_site_aniso_U_33
_atom_site_aniso_U_12
_atom_site_aniso_U_13
_atom_site_aniso_U_23
Si1 0.0710(10) 0.0620(10) 0.099(2) 0.0130(10) -0.007(2) -0.0060(10)
O1 0.055(2) 0.048(2) 0.078(3) 0.007(2) -0.001(3) -0.002(2)
O2 0.037(3) 0.081(3) 0.094(4) 0.000(2) 0.007(3) 0.007(3)
O3 0.035(2) 0.106(4) 0.112(4) -0.002(3) 0.011(3) 0.051(3)
C1 0.041(3) 0.058(4) 0.055(4) -0.002(4) 0.000(4) 0.001(4)
C2 0.071(5) 0.104(5) 0.058(5) 0.011(5) -0.002(5) 0.019(4)
C3 0.075(5) 0.091(5) 0.059(5) 0.013(5) 0.019(5) 0.006(4)
N4 0.036(3) 0.054(3) 0.049(3) 0.005(3) 0.000(3) -0.003(3)
C5 0.048(4) 0.051(4) 0.062(4) 0.004(3) 0.003(4) -0.007(4)
C6 0.047(4) 0.096(5) 0.081(5) 0.008(4) -0.011(4) 0.018(5)
C7 0.054(4) 0.077(5) 0.091(6) 0.005(4) 0.001(4) 0.029(4)
C8 0.039(4) 0.066(4) 0.061(5) 0.000(3) 0.004(3) 0.012(4)
C8a 0.036(3) 0.049(4) 0.058(4) -0.004(3) 0.001(3) -0.009(3)
C9 0.100(7) 0.059(5) 0.145(9) 0.001(5) -0.004(7) -0.017(6)
C10 0.150(10) 0.076(5) 0.260(10) 0.017(6) -0.010(10) -0.062(8)
C11 0.140(10) 0.135(8) 0.190(10) -0.023(8) -0.070(10) -0.016(8)
C12 0.180(10) 0.096(7) 0.28(2) -0.031(8) 0.110(10) 0.005(9)
C13 0.143(8) 0.120(7) 0.124(7) 0.067(7) -0.039(7) -0.010(6)
C14 0.108(7) 0.105(6) 0.130(8) -0.001(6) 0.027(7) -0.009(6)

loop_
_atom_site_label
_atom_site_fract_x
_atom_site_fract_y
_atom_site_fract_z
_atom_site_U_iso_or_equiv
_atom_site_thermal_displace_type
_atom_site_calc_flag
_atom_site_calc_attached_atom
Si1 0.2002(3) 0.15677(6) 0.1921(3) 0.077(1) Uani ? ?
O1 0.3350(6) 0.12103(10) 0.1316(6) 0.060(1) Uani ? ?
O2 0.8863(5) 0.06298(13) 0.1429(7) 0.071(2) Uani ? ?
O3 0.1725(5) 0.03184(13) 0.3553(7) 0.084(2) Uani ? ?
C1 0.3011(8) 0.08797(17) 0.0192(8) 0.051(2) Uani ? ?
C2 0.4085(10) 0.0908(2) -0.1626(10) 0.078(2) Uani ? ?
C3 0.6083(10) 0.0820(2) -0.0986(10) 0.075(2) Uani ? ?
N4 0.5848(6) 0.05933(13) 0.0688(7) 0.046(2) Uani ? ?
C5 0.7255(9) 0.05268(2) 0.1859(10) 0.054(2) Uani ? ?
C6 0.6881(10) 0.0324(2) 0.3722(11) 0.075(2) Uani ? ?
C7 0.4912(9) 0.0164(2) 0.3931(12) 0.074(2) Uani ? ?
C8 0.3529(8) 0.04654(18) 0.3214(10) 0.055(2) Uani ? ?
C8a 0.3854(7) 0.05274(19) 0.1117(9) 0.048(2) Uani ? ?
C9 0.3659(12) 0.1952(2) 0.2679(16) 0.101(4) Uani ? ?
C10 0.2627(15) 0.2302(2) 0.3427(19) 0.16(1) Uani ? ?
C11 0.4891(15) 0.1801(3) 0.4287(17) 0.15(1) Uani ? ?
C12 0.4855(17) 0.2071(3) 0.091(2) 0.19(1) Uani ? ?
C13 0.0502(14) 0.1703(3) -0.0081(14) 0.129(4) Uani ? ?
C14 0.0481(13) 0.1430(2) 0.4005(14) 0.114(4) Uani ? ?
H1 0.1721 0.0845 -0.0040 0.062 Uiso calc C(1)
H2a 0.3665 0.0724 -0.2526 0.093 Uiso calc C(2)
H2b 0.3996 0.1160 -0.2156 0.093 Uiso calc C(2)
H3 0.0588 0.0396 0.2929 0.100 Uiso ? ?
H3a 0.6736 0.1052 -0.0711 0.089 Uiso calc C(3)
H3b 0.6731 0.0679 -0.1932 0.089 Uiso calc C(3)
H6a 0.7729 0.0116 0.3839 0.090 Uiso calc C(6)
H6b 0.7086 0.0504 0.4721 0.090 Uiso calc C(6)
H7a 0.4795 -0.0066 0.3205 0.089 Uiso calc C(7)
H7b 0.4671 0.0109 0.5228 0.089 Uiso calc C(7)
H8 0.3695 0.0701 0.3882 0.066 Uiso calc C(8)
H8a 0.3449 0.0305 0.0450 0.057 Uiso calc C(8a)
H10a 0.3490 0.2480 0.3951 0.196 Uiso calc C(10)
H10b 0.1971 0.2422 0.2416 0.196 Uiso calc C(10)
H10c 0.1775 0.2224 0.4380 0.196 Uiso calc C(10)
H11a 0.4168 0.1768 0.5401 0.185 Uiso calc C(11)
H11b 0.5419 0.1560 0.3927 0.185 Uiso calc C(11)
H11c 0.5858 0.1981 0.4530 0.185 Uiso calc C(11)
H12a 0.5705 0.2268 0.1264 0.225 Uiso calc C(12)
H12b 0.5518 0.1853 0.0459 0.225 Uiso calc C(12)
H12c 0.4060 0.2165 -0.0064 0.225 Uiso calc C(12)
H13a -0.0576 0.1546 -0.0082 0.155 Uiso calc C(13)
H13b 0.0149 0.1967 0.0041 0.155 Uiso calc C(13)
H13c 0.1159 0.1669 -0.1237 0.155 Uiso calc C(13)
H14a -0.0612 0.1306 0.3555 0.137 Uiso calc C(14)
H14b 0.1139 0.1258 0.4814 0.137 Uiso calc C(14)
H14c 0.0148 0.1655 0.4693 0.137 Uiso calc C(14)

loop_
_atom_type_symbol
_atom_type_scat_dispersion_real
_atom_type_scat_dispersion_imag
_atom_type_scat_source
C 0.002 0.002 International_Tables_Vol_IV_Table_2.3.1
H 0 0 International_Tables_Vol_IV_Table_2.3.1
O 0.008 0.006 International_Tables_Vol_IV_Table_2.3.1
N 0.004 0.003 International_Tables_Vol_IV_Table_2.3.1
Si 0.072 0.071 International_Tables_Vol_IV_Table_2.3.1

loop_
_geom_angle_atom_site_label_1
_geom_angle_atom_site_label_2
_geom_angle_atom_site_label_3
_geom_angle
_geom_angle_publ_flag
O1 Si1 C9 103.6(3) yes
O1 Si1 C13 110.1(3) yes
O1 Si1 C14 110.8(3) yes
C9 Si1 C13 114.4(5) yes
C9 Si1 C14 109.2(4) yes
C13 Si1 C14 108.6(4) yes
Si1 O1 C1 131.2(4) yes
O1 C1 C2 109.6(5) yes
O1 C1 C8a 110.1(5) yes
C2 C1 C8a 102.4(5) yes
C1 C2 C3 102.6(5) yes
C2 C3 N4 103.9(5) yes
C3 N4 C5 121.2(6) yes
C3 N4 C8a 111.6(5) yes
C5 N4 C8a 125.8(5) yes
O2 C5 N4 120.5(6) yes
O2 C5 C6 120.5(6) yes
N4 C5 C6 118.9(6) yes
C5 C6 C7 114.7(6) yes
C6 C7 C8 108.9(5) yes
O3 C8 C7 107.2(5) yes
O3 C8 C8a 111.0(5) yes
C7 C8 C8a 108.6(6) yes
C1 C8a N4 100.2(5) yes
C1 C8a C8 118.3(5) yes
N4 C8a C8 111.8(5) yes
Si1 C9 C10 110.9(7) yes
Si1 C9 C11 109.8(6) yes
Si1 C9 C12 108.0(7) yes
C10 C9 C11 107.5(9) yes
C10 C9 C12 109.6(8) yes
C11 C9 C12 111.1(8) yes

loop_
_geom_bond_atom_site_label_1
_geom_bond_atom_site_label_2
_geom_bond_distance
_geom_bond_publ_flag
Si1 O1 1.630(4) yes
Si1 C9 1.867(8) yes
Si1 C13 1.838(9) yes
Si1 C14 1.894(9) yes
O1 C1 1.413(7) yes
O2 C5 1.249(7) yes
O3 C8 1.416(7) yes
C1 C2 1.500(9) yes
C1 C8a 1.511(8) yes
C2 C3 1.539(9) yes
C3 N4 1.428(8) yes
N4 C5 1.327(7) yes
N4 C8a 1.486(7) yes
C5 C6 1.513(9) yes
C6 C7 1.530(9) yes
C7 C8 1.529(8) yes
C8 C8a 1.511(9) yes
C9 C10 1.520(10) yes
C9 C11 1.530(10) yes
C9 C12 1.570(10) yes

loop_
_geom_torsion_atom_site_label_1
_geom_torsion_atom_site_label_2
_geom_torsion_atom_site_label_3
_geom_torsion_atom_site_label_4
_geom_torsion
Si1 O1 C1 C2 111.5(5)
Si1 O1 C1 C8a -136.6(5)
O1 Si1 C9 C10 -176.1(7)
O1 Si1 C9 C11 -57.5(8)
O1 Si1 C9 C12 63.8(7)
O1 C1 C2 C3 74.9(7)
O1 C1 C8a N4 -75.1(6)
O1 C1 C8a C8 46.5(7)
O2 C5 N4 C3 -7.0(9)
O2 C5 N4 C8a -172.5(6)
O2 C5 C6 C7 -171.6(6)
O3 C8 C7 C6 -176.0(6)
O3 C8 C8a C1 77.7(7)
O3 C8 C8a N4 -166.8(5)
C1 O1 Si1 C9 -161.6(6)
C1 O1 Si1 C13 -38.8(6)
C1 O1 Si1 C14 81.5(6)
C1 C2 C3 N4 25.3(7)
C1 C8a N4 C3 -26.6(6)
C1 C8a N4 C5 140.1(6)
C1 C8a C8 C7 -164.6(5)
C2 C1 C8a N4 41.4(6)
C2 C1 C8a C8 163.1(5)
C2 C3 N4 C5 -166.3(6)
C2 C3 N4 C8a 1.1(7)
C3 C2 C1 C8a -41.9(7)
C3 N4 C5 C6 173.0(6)
C3 N4 C8a C8 -152.8(5)
N4 C5 C6 C7 8.4(9)
N4 C8a C8 C7 -49.1(7)
C5 N4 C8a C8 13.9(8)
C5 C6 C7 C8 -43.6(9)
C6 C5 N4 C8a 7.5(9)
C6 C7 C8 C8a 64.0(8)
C10 C9 Si1 C13 64.0(9)
C10 C9 Si1 C14 -58.0(9)
C11 C9 Si1 C13 -177.4(7)
C11 C9 Si1 C14 60.6(7)
C12 C9 Si1 C13 -56.1(8)
C12 C9 Si1 C14 -178.1(7)
